data_2009600
loop_
_publ_author_name
'Chen, Jianxin'
'Pokkuluri, Phani Raj'
'Scheffer, John R.'
'Trotter, James'

_publ_section_title
;12-Methyl-9-hydroxymethyl-9,10-dihydro-9,10-ethenoanthracene-11,12-dicarboxylate
 lactone
;
_journal_issue 4
_journal_name_full 'Acta Crystallographica Section C'
_journal_page_first 576
_journal_page_last 578
_journal_paper_doi 10.1107/S0108270193010820
_journal_volume 50
_journal_year 1994
_chemical_formula_moiety 'C20 H14 O4'
_chemical_formula_sum 'C20 H14 O4'
_chemical_formula_weight 318.33
_chemical_name_systematic
;
12-Methyl 9-hydroxymethyl-9,10-dihydro-9,10-ethenoanthracene-
11,12-dicarboxylate lactone
OR
Methyl 3,5-dihydro-3-oxo-1H-5,9b[1',2']benzenonaphtho[1,2-c]furan-
4-carboxylate
;
_space_group_IT_number 19
_symmetry_cell_setting orthorhombic
_symmetry_space_group_name_Hall 'P 2ac 2ab'
_symmetry_space_group_name_H-M 'P 21 21 21'
_atom_type_scat_source 'TEXSAN package'
_cell_angle_alpha 90
_cell_angle_beta 90
_cell_angle_gamma 90
_cell_formula_units_Z 4
_cell_length_a 10.3490(10)
_cell_length_b 16.6200(10)
_cell_length_c 8.9933(6)
_cell_measurement_reflns_used 25
_cell_measurement_temperature 294
_cell_measurement_theta_max 47
_cell_measurement_theta_min 37
_cell_volume 1546.9(2)
_computing_cell_refinement TEXRAY
_computing_data_collection 'TEXRAY (TEXSAN; Molecular Structure Corporation, 1990)'
_computing_data_reduction
; TEXSAN. TEXSAN includes modified versions of MITHRIL (Gilmore, 1984),
ORFLS (Busing, Martin & Levy, 1962),
ORTEP (Johnson, 1976), with scattering factors (International Tables for
X-ray Crystallography, 1974) and extinction correction (Zachariasen, 1963).
;
_computing_molecular_graphics TEXSAN
_computing_structure_refinement TEXSAN
_computing_structure_solution TEXSAN
_diffrn_ambient_temperature 294
_diffrn_measurement_device 'Rigaku AFC-6'
_diffrn_radiation_monochromator graphite
_diffrn_radiation_source xray_tube
_diffrn_radiation_type CuK\a
_diffrn_radiation_wavelength 1.5418
_diffrn_reflns_limit_h_max 13
_diffrn_reflns_limit_h_min 0
_diffrn_reflns_limit_k_max 20
_diffrn_reflns_limit_k_min 0
_diffrn_reflns_limit_l_max 11
_diffrn_reflns_limit_l_min 0
_diffrn_reflns_number 1785
_diffrn_reflns_theta_max 77.6
_diffrn_standards_decay_% 0
_diffrn_standards_interval_count 150
_diffrn_standards_number 3
_exptl_absorpt_coefficient_mu 0.74
_exptl_absorpt_correction_T_max 1.0
_exptl_absorpt_correction_T_min 0.95
_exptl_absorpt_correction_type none
_exptl_crystal_colour colourless
_exptl_crystal_density_diffrn 1.366
_exptl_crystal_description needle
_exptl_crystal_F_000 664
_exptl_crystal_size_max 0.4
_exptl_crystal_size_mid 0.3
_exptl_crystal_size_min 0.2
_refine_diff_density_max 0.23
_refine_diff_density_min -0.19
_refine_ls_extinction_coef 5.9E-6
_refine_ls_extinction_method 'Zachariasen (1963)'
_refine_ls_goodness_of_fit_obs 1.77
_refine_ls_hydrogen_treatment xyzB
_refine_ls_matrix_type full
_refine_ls_number_constraints 0
_refine_ls_number_parameters 274
_refine_ls_number_reflns 1529
_refine_ls_number_restraints 0
_refine_ls_R_factor_all 0.049
_refine_ls_R_factor_obs 0.038
_refine_ls_shift/esd_max 0.004
_refine_ls_structure_factor_coef F
_refine_ls_weighting_details 'w = 1/\s^2^(F)'
_refine_ls_weighting_scheme calc
_refine_ls_wR_factor_all 0.056
_refine_ls_wR_factor_obs 0.055
_reflns_number_observed 1529
_reflns_number_total 1785
_reflns_observed_criterion I>3\s(I)
_cod_data_source_file cd1060.cif
_cod_data_source_block RAJ81
_cod_depositor_comments
;
The following automatic conversions were performed:

'_refine_ls_weighting_scheme' value '1/\s^2^(F)' was changed to
'calc'. New tag '_refine_ls_weighting_details' was created. The value
of the new tag was set to 'w = 1/\s^2^(F)'.

Automatic conversion script
Id: cif_fix_values 3143 2015-03-26 13:38:13Z robertas 
;
_cod_database_code 2009600

loop_
_symmetry_equiv_pos_as_xyz
x,y,z
1/2-x,-y,1/2+z
1/2+x,1/2-y,-z
-x,1/2+y,1/2-z

loop_
_atom_site_label
_atom_site_fract_x
_atom_site_fract_y
_atom_site_fract_z
_atom_site_U_iso_or_equiv
C1 0.8396(3) 1.0018(2) 0.4002(4) 0.051(2)
C2 0.8031(3) 1.0790(2) 0.3682(5) 0.061(2)
C3 0.8619(2) 1.1216(2) 0.2532(5) 0.063(2)
C4 0.9597(3) 1.0856(2) 0.1686(4) 0.052(2)
C4a 0.9956(2) 1.0077(2) 0.2004(3) 0.0420(10)
C5 1.0256(3) 0.8520(2) -.0757(3) 0.0470(10)
C6 0.9582(4) 0.7812(2) -.1043(4) 0.055(2)
C7 0.8946(4) 0.7424(2) 0.0078(4) 0.057(2)
C8 0.8991(3) 0.7710(2) 0.1536(4) 0.049(2)
C8a 0.9678(2) 0.8406(2) 0.1822(3) 0.0400(10)
C9 0.9900(2) 0.8810(2) 0.3334(3) 0.0400(10)
C9a 0.9367(2) 0.9655(2) 0.3165(3) 0.0420(10)
C10 1.0974(3) 0.9577(2) 0.1190(3) 0.0420(10)
C10a 1.0295(3) 0.8818(2) 0.0666(3) 0.0400(10)
C11 1.1363(2) 0.8888(2) 0.3458(3) 0.0380(10)
C12 1.1942(2) 0.9291(2) 0.2358(3) 0.0380(10)
C13 1.1786(3) 0.8429(2) 0.4772(3) 0.0450(10)
C14 0.9542(3) 0.8344(2) 0.4742(3) 0.051(2)
C15 1.3328(3) 0.9480(2) 0.2113(3) 0.0420(10)
C16 1.5485(3) 0.9143(4) 0.2626(6) 0.072(3)
O1 1.0744(2) 0.80860(10) 0.5395(2) 0.0560(10)
O2 1.2843(2) 0.8318(2) 0.5270(3) 0.0660(10)
O3 1.4126(2) 0.9002(2) 0.2843(3) 0.0600(10)
O4 1.3682(2) 1.0024(2) 0.1365(4) 0.086(2)
H1 0.795(4) 0.971(2) 0.477(4) 5.1(8)
H2 0.731(4) 1.110(2) 0.435(5) 6.0(10)
H3 0.834(4) 1.172(3) 0.233(5) 6.0(10)
H4 1.010(4) 1.118(2) 0.079(5) 4.7(8)
H5 1.068(4) 0.869(2) -.136(4) 4.7(9)
H6 0.959(5) 0.741(3) -.208(5) 7.0(10)
H7 0.846(4) 0.699(3) -.012(4) 5.1(9)
H8 0.849(4) 0.750(2) 0.237(4) 4.4(8)
H10 1.140(4) 0.986(2) 0.023(4) 5.0(8)
H14A 0.930(7) 0.862(4) 0.571(8) 5.4(9)
H14B 0.901(4) 0.785(3) 0.448(4) 11(2)
H16A 1.566(4) 0.908(3) 0.169(5) 6.0(10)
H16B 1.569(8) 0.968(6) 0.271(8) 6.0(10)
H16C 1.592(5) 0.889(3) 0.339(5) 14(3)

loop_
_geom_angle_atom_site_label_1
_geom_angle_atom_site_label_2
_geom_angle_atom_site_label_3
_geom_angle
_geom_angle_publ_flag
C2 C1 C9a 119.4(3) yes
C1 C2 C3 120.8(3) yes
C2 C3 C4 120.1(3) yes
C3 C4 C4a 118.9(3) yes
C4 C4a C9a 120.6(3) yes
C4 C4a C10 126.7(3) yes
C9a C4a C10 112.7(2) yes
C6 C5 C10a 119.5(3) yes
C5 C6 C7 120.3(3) yes
C6 C7 C8 121.1(3) yes
C7 C8 C8a 118.5(3) yes
C8 C8a C9 127.5(2) yes
C8 C8a C10a 120.4(3) yes
C9 C8a C10a 112.1(2) yes
C8a C9 C9a 105.2(2) yes
C8a C9 C11 104.5(2) yes
C8a C9 C14 118.4(2) yes
C9a C9 C11 106.9(2) yes
C9a C9 C14 117.6(2) yes
C11 C9 C14 102.9(2) yes
C1 C9a C4a 120.1(3) yes
C1 C9a C9 127.5(3) yes
C4a C9a C9 112.4(2) yes
C4a C10 C10a 106.3(2) yes
C4a C10 C12 107.0(2) yes
C10a C10 C12 105.0(2) yes
C5 C10a C8a 120.2(3) yes
C5 C10a C10 127.0(3) yes
C8a C10a C10 112.8(2) yes
C9 C11 C12 115.7(2) yes
C9 C11 C13 108.1(2) yes
C12 C11 C13 136.1(2) yes
C10 C12 C11 111.8(2) yes
C10 C12 C15 117.8(2) yes
C11 C12 C15 130.5(2) yes
C11 C13 O1 108.4(2) yes
C11 C13 O2 130.7(3) yes
O1 C13 O2 120.9(3) yes
C9 C14 O1 106.2(2) yes
C12 C15 O3 113.8(2) yes
C12 C15 O4 123.0(3) yes
O3 C15 O4 123.2(3) yes
C13 O1 C14 113.4(2) yes
C15 O3 C16 116.5(3) yes

loop_
_geom_bond_atom_site_label_1
_geom_bond_atom_site_label_2
_geom_bond_distance
_geom_bond_publ_flag
C1 C2 1.368(5) yes
C1 C9a 1.393(4) yes
C2 C3 1.393(6) yes
C3 C4 1.400(5) yes
C4 C4a 1.377(4) yes
C4a C9a 1.398(4) yes
C4a C10 1.529(4) yes
C5 C6 1.392(5) yes
C5 C10a 1.373(4) yes
C6 C7 1.366(5) yes
C7 C8 1.395(5) yes
C8 C8a 1.382(4) yes
C8a C9 1.534(4) yes
C8a C10a 1.399(4) yes
C9 C9a 1.516(4) yes
C9 C11 1.524(3) yes
C9 C14 1.530(4) yes
C10 C10a 1.519(4) yes
C10 C12 1.527(4) yes
C11 C12 1.337(4) yes
C11 C13 1.473(4) yes
C12 C15 1.485(4) yes
C13 O1 1.342(4) yes
C13 O2 1.196(4) yes
C14 O1 1.441(4) yes
C15 O3 1.321(4) yes
C15 O4 1.185(4) yes
C16 O3 1.439(4) yes
